data_1548272
loop_
_publ_author_name
'Soonchul Kang'
'Hui Zheng'
'Tao Liu'
'Kohei Hamachi'
'Shinji Kanegawa'
'Kunihisa Sugimoto'
'Yoshihito Shiota'
'Shinya Hayami'
'Masaki Mito'
'Tetsuya Nakamura'
'Motohiro Nakano'
'Michael L. Baker'
'Hiroyuki Nojiri'
'Kazunari Yoshizawa'
'Chunying Duan'
'Osamu Sato'

_publ_section_title
;
 A ferromagnetically coupled Fe42 cyanide-bridged nanocage
;
_journal_name_full 'Nature Communications'
_journal_page_first 5955
_journal_paper_doi 10.1038/ncomms6955
_journal_volume 6
_journal_year 2015
_chemical_formula_moiety 'C450 H548 B24 F18 Fe42 N240 O88 S6'
_chemical_formula_sum 'C450 H548 B24 F18 Fe42 N240 O88 S6'
_chemical_formula_weight 13866.79
_space_group_IT_number 222
_symmetry_cell_setting cubic
_symmetry_Int_Tables_number 222
_symmetry_space_group_name_Hall '-P 4a 2bc 3'
_symmetry_space_group_name_H-M 'P n -3 n :2'
_atom_sites_solution_hydrogens geom
_atom_sites_solution_primary direct
_atom_sites_solution_secondary difmap
_cell_angle_alpha 90.00
_cell_angle_beta 90.00
_cell_angle_gamma 90.00
_cell_formula_units_Z 2
_cell_length_a 30.7679(13)
_cell_length_b 30.7679(13)
_cell_length_c 30.7679(13)
_cell_measurement_reflns_used 77142
_cell_measurement_temperature 100(2)
_cell_measurement_theta_max 23.65
_cell_measurement_theta_min 0.81
_cell_volume 29127(2)
_computing_structure_refinement 'SHELXL-97 (Sheldrick, 1997)'
_computing_structure_solution 'SHELXS-97 (Sheldrick, 1990)'
_diffrn_ambient_temperature 100(2)
_diffrn_detector_area_resol_mean 14.63
_diffrn_measured_fraction_theta_full 1.000
_diffrn_measured_fraction_theta_max 1.000
_diffrn_measurement_device_type 'Rigaku MercuryCCD2'
_diffrn_measurement_method \w
_diffrn_radiation_monochromator 'Si 311'
_diffrn_radiation_source synchrotron
_diffrn_radiation_type synchrotron
_diffrn_radiation_wavelength 0.61860
_diffrn_reflns_av_R_equivalents 0.0563
_diffrn_reflns_av_sigmaI/netI 0.0212
_diffrn_reflns_limit_h_max 26
_diffrn_reflns_limit_h_min -39
_diffrn_reflns_limit_k_max 26
_diffrn_reflns_limit_k_min -39
_diffrn_reflns_limit_l_max 39
_diffrn_reflns_limit_l_min -39
_diffrn_reflns_number 100441
_diffrn_reflns_theta_full 23.65
_diffrn_reflns_theta_max 23.65
_diffrn_reflns_theta_min 0.81
_exptl_absorpt_coefficient_mu 0.765
_exptl_absorpt_correction_T_max 1.0000
_exptl_absorpt_correction_T_min 0.8591
_exptl_absorpt_correction_type multi-scan
_exptl_absorpt_process_details
;
PROCESS-AUTO (1998). Automatic Data Acquisition and Processing Package
for 2D image data. Rigaku Corporation, Tokyo, Japan.
;
_exptl_crystal_colour green
_exptl_crystal_density_diffrn 1.581
_exptl_crystal_density_method 'not measured'
_exptl_crystal_description cubic
_exptl_crystal_F_000 14204
_exptl_crystal_size_max 0.05
_exptl_crystal_size_mid 0.05
_exptl_crystal_size_min 0.05
_refine_diff_density_max 2.438
_refine_diff_density_min -0.986
_refine_diff_density_rms 0.121
_refine_ls_extinction_method none
_refine_ls_goodness_of_fit_ref 1.149
_refine_ls_hydrogen_treatment constr
_refine_ls_matrix_type full
_refine_ls_number_parameters 363
_refine_ls_number_reflns 5574
_refine_ls_number_restraints 67
_refine_ls_restrained_S_all 1.166
_refine_ls_R_factor_all 0.0951
_refine_ls_R_factor_gt 0.0848
_refine_ls_shift/su_max 0.000
_refine_ls_shift/su_mean 0.000
_refine_ls_structure_factor_coef Fsqd
_refine_ls_weighting_details 'calc w=1/[\s^2^(Fo^2^)+(0.0756P)^2^+211.9929P] where P=(Fo^2^+2Fc^2^)/3'
_refine_ls_weighting_scheme calc
_refine_ls_wR_factor_gt 0.2058
_refine_ls_wR_factor_ref 0.2121
_reflns_number_gt 4813
_reflns_number_total 5574
_reflns_threshold_expression >2sigma(I)
_cod_data_source_file ncomms6955-s3.cif
_cod_data_source_block fe42asprepared-100K
_cod_original_sg_symbol_H-M 'P n -3 n'
_cod_database_code 1548272

loop_
_symmetry_equiv_pos_as_xyz
'x, y, z'
'x, -y+1/2, -z+1/2'
'-x+1/2, -y+1/2, z'
'-x+1/2, y, -z+1/2'
'-y+1/2, x, z'
'y, x, -z+1/2'
'y, -x+1/2, z'
'-y+1/2, -x+1/2, -z+1/2'
'y, z, x'
'-y+1/2, -z+1/2, x'
'y, -z+1/2, -x+1/2'
'-y+1/2, z, -x+1/2'
'-z+1/2, y, x'
'-z+1/2, -y+1/2, -x+1/2'
'z, -y+1/2, x'
'z, y, -x+1/2'
'z, x, y'
'-z+1/2, x, -y+1/2'
'-z+1/2, -x+1/2, y'
'z, -x+1/2, -y+1/2'
'-x+1/2, -z+1/2, -y+1/2'
'-x+1/2, z, y'
'x, -z+1/2, y'
'x, z, -y+1/2'
'-x, -y, -z'
'-x, y-1/2, z-1/2'
'x-1/2, y-1/2, -z'
'x-1/2, -y, z-1/2'
'y-1/2, -x, -z'
'-y, -x, z-1/2'
'-y, x-1/2, -z'
'y-1/2, x-1/2, z-1/2'
'-y, -z, -x'
'y-1/2, z-1/2, -x'
'-y, z-1/2, x-1/2'
'y-1/2, -z, x-1/2'
'z-1/2, -y, -x'
'z-1/2, y-1/2, x-1/2'
'-z, y-1/2, -x'
'-z, -y, x-1/2'
'-z, -x, -y'
'z-1/2, -x, y-1/2'
'z-1/2, x-1/2, -y'
'-z, x-1/2, y-1/2'
'x-1/2, z-1/2, y-1/2'
'x-1/2, -z, -y'
'-x, z-1/2, -y'
'-x, -z, y-1/2'

loop_
_atom_site_label
_atom_site_type_symbol
_atom_site_fract_x
_atom_site_fract_y
_atom_site_fract_z
_atom_site_U_iso_or_equiv
_atom_site_adp_type
_atom_site_occupancy
_atom_site_symmetry_multiplicity
_atom_site_calc_flag
_atom_site_refinement_flags
_atom_site_disorder_assembly
_atom_site_disorder_group
C1 C 0.00978(17) 0.31488(15) 0.12230(15) 0.0206(9) Uani 1 1 d . . .
C2 C 0.01638(17) 0.38777(15) 0.17109(15) 0.0219(10) Uani 1 1 d . . .
C3 C -0.04217(18) 0.32924(15) 0.18869(15) 0.0231(10) Uani 1 1 d . . .
C4 C 0.01978(16) 0.38914(15) 0.05613(15) 0.0216(9) Uani 1 1 d . . .
H4 H 0.0480 0.3804 0.0649 0.026 Uiso 1 1 calc R . .
C5 C 0.00909(17) 0.40513(16) 0.01485(16) 0.0249(10) Uani 1 1 d . . .
H5 H 0.0279 0.4092 -0.0093 0.030 Uiso 1 1 calc R . .
C6 C -0.03464(16) 0.41367(16) 0.01715(15) 0.0221(10) Uani 1 1 d . . .
H6 H -0.0519 0.4249 -0.0058 0.027 Uiso 1 1 calc R . .
C7 C -0.09189(19) 0.28899(16) 0.10972(18) 0.0306(12) Uani 1 1 d . . .
H7 H -0.0790 0.2660 0.1258 0.037 Uiso 1 1 calc R . .
C8 C -0.1285(2) 0.28517(18) 0.0832(2) 0.0363(13) Uani 1 1 d . . .
H8 H -0.1452 0.2597 0.0779 0.044 Uiso 1 1 calc R . .
C9 C -0.13529(18) 0.32584(18) 0.06655(18) 0.0316(12) Uani 1 1 d . . .
H9 H -0.1578 0.3337 0.0470 0.038 Uiso 1 1 calc R . .
C10 C -0.0749(2) 0.43336(17) 0.18616(17) 0.0312(12) Uani 1 1 d . . .
H10 H -0.0598 0.4305 0.2129 0.037 Uiso 1 1 calc R . .
C11 C -0.1077(2) 0.46338(19) 0.1782(2) 0.0405(15) Uani 1 1 d . . .
H11 H -0.1191 0.4845 0.1977 0.049 Uiso 1 1 calc R . .
C12 C -0.1202(2) 0.45589(18) 0.13618(19) 0.0343(13) Uani 1 1 d . . .
H12 H -0.1424 0.4710 0.1209 0.041 Uiso 1 1 calc R . .
N10A N 0.0205(5) 0.2500 0.0205(5) 0.0456(9) Uani 0.480(9) 2 d SPD A 1
C13A C -0.0074(5) 0.2822(5) 0.0147(5) 0.0456(9) Uani 0.480(9) 1 d PD A 1
H13A H -0.0063 0.3071 0.0329 0.055 Uiso 0.480(9) 1 calc PR A 1
C14A C -0.0399(5) 0.2792(4) -0.0196(3) 0.0456(9) Uani 0.480(9) 1 d PD A 1
H14A H -0.0596 0.3028 -0.0227 0.055 Uiso 0.480(9) 1 calc PR A 1
C15A C -0.0436(2) 0.2500 -0.0436(2) 0.0456(9) Uani 0.480(9) 2 d SPD A 1
C16A C -0.0723(4) 0.2362(3) -0.0813(3) 0.0456(9) Uani 0.240(4) 1 d PD A 1
H16A H -0.0849 0.2073 -0.0747 0.055 Uiso 0.240(4) 1 calc PR A 1
H16B H -0.0542 0.2332 -0.1077 0.055 Uiso 0.240(4) 1 calc PR A 1
C17A C -0.1090(3) 0.2679(5) -0.0906(4) 0.0456(9) Uani 0.240(4) 1 d PD A 1
H17A H -0.1005 0.2970 -0.0799 0.055 Uiso 0.240(4) 1 calc PR A 1
H17B H -0.1350 0.2587 -0.0741 0.055 Uiso 0.240(4) 1 calc PR A 1
C18A C -0.1209(5) 0.2714(4) -0.1384(5) 0.0456(9) Uani 0.240(4) 1 d PD A 1
H18A H -0.0941 0.2760 -0.1555 0.055 Uiso 0.240(4) 1 calc PR A 1
H18B H -0.1398 0.2972 -0.1426 0.055 Uiso 0.240(4) 1 calc PR A 1
C19A C -0.1443(4) 0.2315(3) -0.1557(3) 0.0456(9) Uani 0.240(4) 1 d PGD A 1
C20A C -0.1893(4) 0.2286(4) -0.1526(5) 0.0456(9) Uani 0.240(4) 1 d PGD A 1
H20A H -0.2054 0.2516 -0.1396 0.055 Uiso 0.240(4) 1 calc PR A 1
C21A C -0.2108(4) 0.1921(5) -0.1684(6) 0.0456(9) Uani 0.240(4) 1 d PG A 1
H21A H -0.2415 0.1902 -0.1663 0.055 Uiso 0.240(4) 1 calc PR A 1
N11A N -0.1873(5) 0.1586(4) -0.1874(5) 0.0456(9) Uani 0.240(4) 1 d PG A 1
C22A C -0.1423(5) 0.1615(4) -0.1905(6) 0.0456(9) Uani 0.240(4) 1 d PG A 1
H22A H -0.1262 0.1385 -0.2035 0.055 Uiso 0.240(4) 1 calc PR A 1
C23A C -0.1208(4) 0.1979(4) -0.1747(5) 0.0456(9) Uani 0.240(4) 1 d PGD A 1
H23A H -0.0901 0.1999 -0.1768 0.055 Uiso 0.240(4) 1 calc PR A 1
N10B N 0.0194(3) 0.2500 0.0194(3) 0.0456(9) Uani 0.520(9) 2 d SPD A 2
C13B C -0.0045(4) 0.2860(2) 0.0142(3) 0.0456(9) Uani 0.520(9) 1 d PD A 2
H13B H -0.0022 0.3084 0.0353 0.055 Uiso 0.520(9) 1 calc PR A 2
C14B C -0.0322(4) 0.2921(4) -0.0206(4) 0.0456(9) Uani 0.520(9) 1 d PD A 2
H14B H -0.0486 0.3181 -0.0235 0.055 Uiso 0.520(9) 1 calc PR A 2
C15B C -0.0352(3) 0.2593(4) -0.0510(3) 0.0456(9) Uani 0.260(4) 1 d PD A 2
C16B C -0.0648(4) 0.2640(6) -0.0902(3) 0.0456(9) Uani 0.260(4) 1 d PD A 2
H16C H -0.0494 0.2531 -0.1163 0.055 Uiso 0.260(4) 1 calc PR A 2
H16D H -0.0710 0.2953 -0.0949 0.055 Uiso 0.260(4) 1 calc PR A 2
C17B C -0.1076(4) 0.2398(5) -0.0856(4) 0.0456(9) Uani 0.260(4) 1 d PD A 2
H17C H -0.1161 0.2397 -0.0545 0.055 Uiso 0.260(4) 1 calc PR A 2
H17D H -0.1032 0.2092 -0.0946 0.055 Uiso 0.260(4) 1 calc PR A 2
C18B C -0.1446(4) 0.2589(4) -0.1121(5) 0.0456(9) Uani 0.260(4) 1 d PD A 2
H18C H -0.1676 0.2691 -0.0921 0.055 Uiso 0.260(4) 1 calc PR A 2
H18D H -0.1337 0.2845 -0.1283 0.055 Uiso 0.260(4) 1 calc PR A 2
C19B C -0.1643(3) 0.2270(3) -0.1442(3) 0.0456(9) Uani 0.260(4) 1 d PGD A 2
C20B C -0.2062(3) 0.2336(4) -0.1598(5) 0.0456(9) Uani 0.260(4) 1 d PGD A 2
H20B H -0.2224 0.2582 -0.1505 0.055 Uiso 0.260(4) 1 calc PR A 2
C21B C -0.2243(4) 0.2043(5) -0.1890(5) 0.0456(9) Uani 0.260(4) 1 d PG A 2
H21B H -0.2529 0.2089 -0.1997 0.055 Uiso 0.260(4) 1 calc PR A 2
N11B N -0.2006(5) 0.1684(4) -0.2027(4) 0.0456(9) Uani 0.260(4) 1 d PG A 2
C22B C -0.1587(5) 0.1617(4) -0.1871(5) 0.0456(9) Uani 0.260(4) 1 d PG A 2
H22B H -0.1425 0.1371 -0.1964 0.055 Uiso 0.260(4) 1 calc PR A 2
C23B C -0.1406(4) 0.1910(4) -0.1579(5) 0.0456(9) Uani 0.260(4) 1 d PGD A 2
H23B H -0.1120 0.1864 -0.1472 0.055 Uiso 0.260(4) 1 calc PR A 2
N1 N 0.03269(15) 0.28820(13) 0.10881(14) 0.0221(9) Uani 1 1 d . A .
N2 N 0.09653(14) 0.30510(13) 0.04090(15) 0.0219(9) Uani 1 1 d . A .
N3 N -0.05146(18) 0.30747(14) 0.21770(14) 0.0298(11) Uani 1 1 d . . .
N4 N -0.01542(13) 0.38804(12) 0.08127(13) 0.0186(8) Uani 1 1 d . . .
N5 N -0.04913(14) 0.40362(13) 0.05705(13) 0.0191(8) Uani 1 1 d . . .
N6 N -0.07766(14) 0.33008(13) 0.10905(13) 0.0205(8) Uani 1 1 d . . .
N7 N -0.10472(14) 0.35274(14) 0.08244(14) 0.0229(9) Uani 1 1 d . . .
N8 N -0.06766(15) 0.40943(13) 0.15130(13) 0.0222(9) Uani 1 1 d . . .
N9 N -0.09559(14) 0.42331(14) 0.12005(14) 0.0233(9) Uani 1 1 d . . .
O1 O -0.1193(3) 0.2500 0.2500 0.053(2) Uani 1 4 d S . .
O2 O 0.0139(3) 0.2500 0.2500 0.061(3) Uani 1 4 d S . .
O3 O 0.11700(14) 0.2500 0.11700(14) 0.061(2) Uani 1 2 d S A .
Fe1 Fe -0.02749(2) 0.35983(2) 0.13867(2) 0.0193(2) Uani 1 1 d . . .
Fe2 Fe -0.05482(5) 0.2500 0.2500 0.0187(3) Uani 1 4 d S . .
Fe3 Fe 0.06981(2) 0.2500 0.06981(2) 0.0193(2) Uani 1 2 d S . .
B1 B -0.09526(19) 0.40133(18) 0.07535(19) 0.0223(11) Uani 1 1 d . . .
H1 H -0.1168 0.4149 0.0552 0.027 Uiso 1 1 calc R . .
S1A S -0.2218(5) 0.2622(5) -0.0229(6) 0.078(3) Uani 0.138(5) 1 d PD . 3
C25A C -0.2729(6) 0.2448(7) -0.0018(7) 0.078(3) Uani 0.138(5) 1 d PD . 3
F1A F -0.2683(8) 0.2309(12) 0.0395(7) 0.078(3) Uani 0.138(5) 1 d PD . 3
F2A F -0.2890(10) 0.2122(11) -0.0258(10) 0.078(3) Uani 0.138(5) 1 d PD . 3
F3A F -0.3015(7) 0.2778(10) -0.0021(14) 0.078(3) Uani 0.138(5) 1 d PD . 3
O4A O -0.2054(10) 0.2937(10) 0.0051(10) 0.078(3) Uani 0.138(5) 1 d PD . 3
O5A O -0.2287(9) 0.2793(12) -0.0641(8) 0.078(3) Uani 0.138(5) 1 d PD . 3
O6A O -0.1944(8) 0.2263(8) -0.0246(14) 0.078(3) Uani 0.138(5) 1 d PD . 3
S1B S -0.2596(6) 0.2729(7) -0.0145(8) 0.078(3) Uani 0.112(5) 1 d PD . 4
C25B C -0.2414(9) 0.2296(9) 0.0192(9) 0.078(3) Uani 0.112(5) 1 d PD . 4
F1B F -0.1984(9) 0.2237(13) 0.0144(15) 0.078(3) Uani 0.112(5) 1 d PD . 4
F2B F -0.2617(13) 0.1923(8) 0.0087(14) 0.078(3) Uani 0.112(5) 1 d PD . 4
F3B F -0.2496(17) 0.2382(12) 0.0612(8) 0.078(3) Uani 0.112(5) 1 d PD . 4
O4B O -0.2457(14) 0.3118(8) 0.0033(12) 0.078(3) Uani 0.112(5) 1 d PD . 4
O5B O -0.3049(7) 0.2711(12) -0.0161(17) 0.078(3) Uani 0.112(5) 1 d PD . 4
O6B O -0.2423(14) 0.2666(13) -0.0559(8) 0.078(3) Uani 0.112(5) 1 d PD . 4
O7A O 0.1182(7) 0.1776(6) 0.3233(7) 0.086(4) Uani 0.355(10) 1 d P . .
O7B O 0.0788(7) 0.1981(6) 0.2977(7) 0.086(4) Uani 0.375(11) 1 d P . .
O7C O 0.0672(9) 0.1911(8) 0.2575(10) 0.086(4) Uani 0.271(12) 1 d P . .
O8 O 0.2046(7) 0.2046(7) 0.2954(7) 0.40(3) Uani 1 3 d S . .
O9 O 0.1227(5) 0.3773(5) 0.1227(5) 0.314(19) Uani 1 3 d S . .
O10 O 0.2500 0.139(2) 0.2500 0.89(12) Uani 1 4 d S . .

loop_
_atom_site_aniso_label
_atom_site_aniso_U_11
_atom_site_aniso_U_22
_atom_site_aniso_U_33
_atom_site_aniso_U_23
_atom_site_aniso_U_13
_atom_site_aniso_U_12
C1 0.033(3) 0.015(2) 0.015(2) 0.0025(16) -0.0027(18) 0.0023(19)
C2 0.033(3) 0.017(2) 0.016(2) 0.0054(17) 0.0051(19) 0.0088(19)
C3 0.039(3) 0.013(2) 0.017(2) -0.0024(17) 0.001(2) 0.0050(19)
C4 0.026(2) 0.017(2) 0.021(2) 0.0027(18) -0.0011(19) 0.0042(18)
C5 0.029(3) 0.029(2) 0.017(2) 0.0060(19) -0.0004(18) -0.001(2)
C6 0.029(2) 0.022(2) 0.016(2) 0.0071(18) -0.0044(18) 0.0015(19)
C7 0.044(3) 0.017(2) 0.031(3) 0.001(2) -0.007(2) -0.001(2)
C8 0.043(3) 0.023(3) 0.043(3) 0.003(2) -0.013(3) -0.004(2)
C9 0.032(3) 0.031(3) 0.032(3) 0.004(2) -0.004(2) -0.001(2)
C10 0.048(3) 0.023(3) 0.022(2) 0.000(2) 0.007(2) 0.011(2)
C11 0.059(4) 0.030(3) 0.032(3) 0.001(2) 0.011(3) 0.019(3)
C12 0.040(3) 0.028(3) 0.034(3) 0.007(2) 0.010(2) 0.016(2)
N10A 0.0466(13) 0.044(2) 0.0466(13) -0.0004(14) -0.0175(16) 0.0004(14)
C13A 0.0466(13) 0.044(2) 0.0466(13) -0.0004(14) -0.0175(16) 0.0004(14)
C14A 0.0466(13) 0.044(2) 0.0466(13) -0.0004(14) -0.0175(16) 0.0004(14)
C15A 0.0466(13) 0.044(2) 0.0466(13) -0.0004(14) -0.0175(16) 0.0004(14)
C16A 0.0466(13) 0.044(2) 0.0466(13) -0.0004(14) -0.0175(16) 0.0004(14)
C17A 0.0466(13) 0.044(2) 0.0466(13) -0.0004(14) -0.0175(16) 0.0004(14)
C18A 0.0466(13) 0.044(2) 0.0466(13) -0.0004(14) -0.0175(16) 0.0004(14)
C19A 0.0466(13) 0.044(2) 0.0466(13) -0.0004(14) -0.0175(16) 0.0004(14)
C20A 0.0466(13) 0.044(2) 0.0466(13) -0.0004(14) -0.0175(16) 0.0004(14)
C21A 0.0466(13) 0.044(2) 0.0466(13) -0.0004(14) -0.0175(16) 0.0004(14)
N11A 0.0466(13) 0.044(2) 0.0466(13) -0.0004(14) -0.0175(16) 0.0004(14)
C22A 0.0466(13) 0.044(2) 0.0466(13) -0.0004(14) -0.0175(16) 0.0004(14)
C23A 0.0466(13) 0.044(2) 0.0466(13) -0.0004(14) -0.0175(16) 0.0004(14)
N10B 0.0466(13) 0.044(2) 0.0466(13) -0.0004(14) -0.0175(16) 0.0004(14)
C13B 0.0466(13) 0.044(2) 0.0466(13) -0.0004(14) -0.0175(16) 0.0004(14)
C14B 0.0466(13) 0.044(2) 0.0466(13) -0.0004(14) -0.0175(16) 0.0004(14)
C15B 0.0466(13) 0.044(2) 0.0466(13) -0.0004(14) -0.0175(16) 0.0004(14)
C16B 0.0466(13) 0.044(2) 0.0466(13) -0.0004(14) -0.0175(16) 0.0004(14)
C17B 0.0466(13) 0.044(2) 0.0466(13) -0.0004(14) -0.0175(16) 0.0004(14)
C18B 0.0466(13) 0.044(2) 0.0466(13) -0.0004(14) -0.0175(16) 0.0004(14)
C19B 0.0466(13) 0.044(2) 0.0466(13) -0.0004(14) -0.0175(16) 0.0004(14)
C20B 0.0466(13) 0.044(2) 0.0466(13) -0.0004(14) -0.0175(16) 0.0004(14)
C21B 0.0466(13) 0.044(2) 0.0466(13) -0.0004(14) -0.0175(16) 0.0004(14)
N11B 0.0466(13) 0.044(2) 0.0466(13) -0.0004(14) -0.0175(16) 0.0004(14)
C22B 0.0466(13) 0.044(2) 0.0466(13) -0.0004(14) -0.0175(16) 0.0004(14)
C23B 0.0466(13) 0.044(2) 0.0466(13) -0.0004(14) -0.0175(16) 0.0004(14)
N1 0.035(2) 0.0118(18) 0.020(2) 0.0023(15) -0.0003(17) 0.0041(17)
N2 0.020(2) 0.0122(18) 0.033(2) -0.0004(17) -0.0026(17) 0.0021(15)
N3 0.061(3) 0.0138(19) 0.014(2) 0.0000(16) 0.002(2) 0.000(2)
N4 0.024(2) 0.0140(18) 0.0173(19) 0.0040(15) -0.0034(16) 0.0069(15)
N5 0.026(2) 0.0169(19) 0.0149(18) 0.0054(15) -0.0039(16) 0.0050(16)
N6 0.029(2) 0.0143(18) 0.0181(19) 0.0045(15) -0.0012(17) 0.0029(16)
N7 0.024(2) 0.023(2) 0.021(2) 0.0068(17) -0.0000(17) 0.0034(17)
N8 0.033(2) 0.018(2) 0.0158(19) 0.0030(15) 0.0041(17) 0.0074(17)
N9 0.027(2) 0.019(2) 0.023(2) 0.0056(17) 0.0037(17) 0.0059(17)
O1 0.032(5) 0.064(4) 0.064(4) 0.000 0.000 0.000
O2 0.030(5) 0.076(5) 0.076(5) 0.000 0.000 0.000
O3 0.071(3) 0.041(4) 0.071(3) -0.007(3) -0.049(4) 0.007(3)
Fe1 0.0307(4) 0.0131(3) 0.0139(3) 0.0025(2) -0.0007(3) 0.0057(3)
Fe2 0.0312(7) 0.0124(4) 0.0124(4) 0.000 0.000 0.000
Fe3 0.0234(3) 0.0110(4) 0.0234(3) -0.0032(3) -0.0055(4) 0.0032(3)
B1 0.025(3) 0.018(3) 0.024(3) 0.007(2) -0.000(2) 0.003(2)
S1A 0.064(5) 0.078(6) 0.090(8) 0.017(5) -0.009(5) 0.003(5)
C25A 0.064(5) 0.078(6) 0.090(8) 0.017(5) -0.009(5) 0.003(5)
F1A 0.064(5) 0.078(6) 0.090(8) 0.017(5) -0.009(5) 0.003(5)
F2A 0.064(5) 0.078(6) 0.090(8) 0.017(5) -0.009(5) 0.003(5)
F3A 0.064(5) 0.078(6) 0.090(8) 0.017(5) -0.009(5) 0.003(5)
O4A 0.064(5) 0.078(6) 0.090(8) 0.017(5) -0.009(5) 0.003(5)
O5A 0.064(5) 0.078(6) 0.090(8) 0.017(5) -0.009(5) 0.003(5)
O6A 0.064(5) 0.078(6) 0.090(8) 0.017(5) -0.009(5) 0.003(5)
S1B 0.064(5) 0.078(6) 0.090(8) 0.017(5) -0.009(5) 0.003(5)
C25B 0.064(5) 0.078(6) 0.090(8) 0.017(5) -0.009(5) 0.003(5)
F1B 0.064(5) 0.078(6) 0.090(8) 0.017(5) -0.009(5) 0.003(5)
F2B 0.064(5) 0.078(6) 0.090(8) 0.017(5) -0.009(5) 0.003(5)
F3B 0.064(5) 0.078(6) 0.090(8) 0.017(5) -0.009(5) 0.003(5)
O4B 0.064(5) 0.078(6) 0.090(8) 0.017(5) -0.009(5) 0.003(5)
O5B 0.064(5) 0.078(6) 0.090(8) 0.017(5) -0.009(5) 0.003(5)
O6B 0.064(5) 0.078(6) 0.090(8) 0.017(5) -0.009(5) 0.003(5)
O7A 0.100(9) 0.057(7) 0.102(10) -0.003(7) -0.003(8) 0.015(6)
O7B 0.100(9) 0.057(7) 0.102(10) -0.003(7) -0.003(8) 0.015(6)
O7C 0.100(9) 0.057(7) 0.102(10) -0.003(7) -0.003(8) 0.015(6)
O8 0.40(3) 0.40(3) 0.40(3) 0.11(2) 0.11(2) -0.11(2)
O9 0.314(19) 0.314(19) 0.314(19) 0.098(15) -0.098(15) 0.098(15)
O10 1.24(19) 0.20(6) 1.24(19) 0.000 0.000 0.000

loop_
_atom_type_symbol
_atom_type_description
_atom_type_scat_dispersion_real
_atom_type_scat_dispersion_imag
_atom_type_scat_source
C C 0.0561 0.0374 'International Tables Vol C Tables 4.2.6.8 and 6.1.1.4'
H H 0.0000 0.0000 'International Tables Vol C Tables 4.2.6.8 and 6.1.1.4'
N N 0.0041 0.0024 'International Tables Vol C Tables 4.2.6.8 and 6.1.1.4'
O O 0.0077 0.0045 'International Tables Vol C Tables 4.2.6.8 and 6.1.1.4'
F F 0.0128 0.0076 'International Tables Vol C Tables 4.2.6.8 and 6.1.1.4'
S S 0.0990 0.0937 'International Tables Vol C Tables 4.2.6.8 and 6.1.1.4'
Fe Fe 0.3196 0.6570 'International Tables Vol C Tables 4.2.6.8 and 6.1.1.4'
B B 0.0010 0.0005 'International Tables Vol C Tables 4.2.6.8 and 6.1.1.4'

loop_
_geom_angle_atom_site_label_1
_geom_angle_atom_site_label_2
_geom_angle_atom_site_label_3
_geom_angle
_geom_angle_site_symmetry_1
_geom_angle_site_symmetry_3
N1 C1 Fe1 174.6(4) . .
N2 C2 Fe1 172.7(4) 20 .
N3 C3 Fe1 174.7(4) . .
N4 C4 C5 110.2(4) . .
N4 C4 H4 124.9 . .
C5 C4 H4 124.9 . .
C6 C5 C4 104.5(4) . .
C6 C5 H5 127.7 . .
C4 C5 H5 127.7 . .
N5 C6 C5 109.2(4) . .
N5 C6 H6 125.4 . .
C5 C6 H6 125.4 . .
N6 C7 C8 109.6(5) . .
N6 C7 H7 125.2 . .
C8 C7 H7 125.2 . .
C9 C8 C7 105.4(5) . .
C9 C8 H8 127.3 . .
C7 C8 H8 127.3 . .
N7 C9 C8 108.6(5) . .
N7 C9 H9 125.7 . .
C8 C9 H9 125.7 . .
N8 C10 C11 110.5(5) . .
N8 C10 H10 124.8 . .
C11 C10 H10 124.8 . .
C12 C11 C10 105.0(5) . .
C12 C11 H11 127.5 . .
C10 C11 H11 127.5 . .
N9 C12 C11 108.4(5) . .
N9 C12 H12 125.8 . .
C11 C12 H12 125.8 . .
C13A N10A C13A 112.8(19) . 15
C13A N10A Fe3 123.6(9) . .
C13A N10A Fe3 123.6(9) 15 .
N10A C13A C14A 119.7(14) . .
N10A C13A H13A 120.2 . .
C14A C13A H13A 120.2 . .
C15A C14A C13A 124.8(14) . .
C15A C14A H14A 117.6 . .
C13A C14A H14A 117.6 . .
C14A C15A C14A 118.1(16) . 15
C14A C15A C16A 138.8(8) . .
C14A C15A C16A 103.0(9) 15 .
C14A C15A C16A 103.0(9) . 15
C14A C15A C16A 138.8(8) 15 15
C16A C15A C16A 35.8(5) . 15
C15A C16A C17A 113.38(11) . .
C15A C16A H16A 108.9 . .
C17A C16A H16A 108.9 . .
C15A C16A H16B 108.9 . .
C17A C16A H16B 108.9 . .
H16A C16A H16B 107.7 . .
C16A C17A C18A 114.05(11) . .
C16A C17A H17A 108.7 . .
C18A C17A H17A 108.7 . .
C16A C17A H17B 108.7 . .
C18A C17A H17B 108.7 . .
H17A C17A H17B 107.6 . .
C17A C18A C19A 113.36(11) . .
C17A C18A H18A 108.9 . .
C19A C18A H18A 108.9 . .
C17A C18A H18B 108.9 . .
C19A C18A H18B 108.9 . .
H18A C18A H18B 107.7 . .
C18A C19A C19A 81.1(15) 15 15
C18A C19A C20A 95.4(16) 15 .
C19A C19A C20A 76.0(10) 15 .
C18A C19A C23A 105.3(14) 15 .
C19A C19A C23A 161.2(13) 15 .
C20A C19A C23A 120.0 . .
C18A C19A C18A 69.0(12) 15 .
C19A C19A C18A 45.0(8) 15 .
C20A C19A C18A 119.91(11) . .
C23A C19A C18A 120.09(11) . .
C18A C19A C20A 135.5(18) 15 15
C19A C19A C20A 56.1(9) 15 15
C20A C19A C20A 86.4(11) . 15
C23A C19A C20A 112.0(15) . 15
C18A C19A C20A 71.7(6) . 15
C19A C20A C21A 120.0 . .
C19A C20A H20A 120.0 . .
C21A C20A H20A 120.0 . .
N11A C21A C20A 120.0 . .
N11A C21A H21A 120.0 . .
C20A C21A H21A 120.0 . .
C22A N11A C21A 120.0 . .
C23A C22A N11A 120.0 . .
C23A C22A H22A 120.0 . .
N11A C22A H22A 120.0 . .
C22A C23A C19A 120.0 . .
C22A C23A H23A 120.0 . .
C19A C23A H23A 120.0 . .
C13B N10B C13B 123.5(8) . 15
C13B N10B Fe3 118.2(4) . .
C13B N10B Fe3 118.2(4) 15 .
N10B C13B C14B 123.01(15) . .
N10B C13B H13B 118.5 . .
C14B C13B H13B 118.5 . .
C13B C14B C15B 117.9(7) . .
C13B C14B H14B 121.0 . .
C15B C14B H14B 121.0 . .
C15B C15B C14B 98.0(15) 15 .
C15B C15B C16B 99.6(2) 15 .
C14B C15B C16B 120.68(13) . .
C15B C15B C14B 51.5(10) 15 15
C14B C15B C14B 114.9(10) . 15
C16B C15B C14B 120.3(8) . 15
C15B C15B C16B 52.5(5) 15 15
C14B C15B C16B 119.5(11) . 15
C16B C15B C16B 47.1(6) . 15
C14B C15B C16B 87.8(9) 15 15
C15B C16B C17B 113.40(11) . .
C15B C16B H16C 108.9 . .
C17B C16B H16C 108.9 . .
C15B C16B H16D 108.9 . .
C17B C16B H16D 108.9 . .
H16C C16B H16D 107.7 . .
C16B C17B C18B 113.99(11) . .
C16B C17B H17C 108.8 . .
C18B C17B H17C 108.8 . .
C16B C17B H17D 108.8 . .
C18B C17B H17D 108.8 . .
H17C C17B H17D 107.6 . .
C19B C18B C17B 113.35(11) . .
C19B C18B H18C 108.9 . .
C17B C18B H18C 108.9 . .
C19B C18B H18D 108.9 . .
C17B C18B H18D 108.9 . .
H18C C18B H18D 107.7 . .
C20B C19B C23B 120.0 . .
C20B C19B C18B 119.89(11) . .
C23B C19B C18B 120.11(11) . .
C20B C19B C18B 148.6(10) . 15
C23B C19B C18B 72.5(8) . 15
C18B C19B C18B 56.7(8) . 15
C20B C19B C19B 95.2(6) . 15
C23B C19B C19B 111.8(9) . 15
C18B C19B C19B 62.7(6) . 15
C18B C19B C19B 54.3(7) 15 15
C19B C20B C21B 120.0 . .
C19B C20B H20B 120.0 . .
C21B C20B H20B 120.0 . .
C20B C21B N11B 120.0 . .
C20B C21B H21B 120.0 . .
N11B C21B H21B 120.0 . .
C21B N11B C22B 120.0 . .
C23B C22B N11B 120.0 . .
C23B C22B H22B 120.0 . .
N11B C22B H22B 120.0 . .
C22B C23B C19B 120.0 . .
C22B C23B H23B 120.0 . .
C19B C23B H23B 120.0 . .
C1 N1 Fe3 164.5(4) . .
C2 N2 Fe3 163.4(4) 10 .
C3 N3 Fe2 153.9(4) . .
C4 N4 N5 107.0(4) . .
C4 N4 Fe1 132.4(3) . .
N5 N4 Fe1 119.5(3) . .
C6 N5 N4 109.2(4) . .
C6 N5 B1 131.0(4) . .
N4 N5 B1 119.2(4) . .
C7 N6 N7 107.1(4) . .
C7 N6 Fe1 132.3(4) . .
N7 N6 Fe1 120.6(3) . .
C9 N7 N6 109.3(4) . .
C9 N7 B1 132.8(4) . .
N6 N7 B1 117.9(4) . .
C10 N8 N9 107.0(4) . .
C10 N8 Fe1 133.4(4) . .
N9 N8 Fe1 119.5(3) . .
C12 N9 N8 109.1(4) . .
C12 N9 B1 131.4(5) . .
N8 N9 B1 119.5(4) . .
C3 Fe1 C1 89.9(2) . .
C3 Fe1 C2 88.1(2) . .
C1 Fe1 C2 92.3(2) . .
C3 Fe1 N8 94.31(19) . .
C1 Fe1 N8 175.49(18) . .
C2 Fe1 N8 89.52(19) . .
C3 Fe1 N4 173.9(2) . .
C1 Fe1 N4 88.24(18) . .
C2 Fe1 N4 97.83(19) . .
N8 Fe1 N4 87.44(16) . .
C3 Fe1 N6 87.6(2) . .
C1 Fe1 N6 90.70(19) . .
C2 Fe1 N6 174.74(19) . .
N8 Fe1 N6 87.77(18) . .
N4 Fe1 N6 86.56(17) . .
O1 Fe2 N3 92.92(16) . 23
O1 Fe2 N3 92.92(16) . 24
N3 Fe2 N3 174.2(3) 23 24
O1 Fe2 N3 92.92(16) . 2
N3 Fe2 N3 89.851(17) 23 2
N3 Fe2 N3 89.851(17) 24 2
O1 Fe2 N3 92.92(16) . .
N3 Fe2 N3 89.851(17) 23 .
N3 Fe2 N3 89.852(17) 24 .
N3 Fe2 N3 174.2(3) 2 .
O1 Fe2 O2 180.000(1) . .
N3 Fe2 O2 87.08(16) 23 .
N3 Fe2 O2 87.08(16) 24 .
N3 Fe2 O2 87.08(16) 2 .
N3 Fe2 O2 87.08(16) . .
N1 Fe3 N1 177.7(3) . 15
N1 Fe3 O3 88.84(12) . .
N1 Fe3 O3 88.85(12) 15 .
N1 Fe3 N2 89.87(17) . 15
N1 Fe3 N2 90.18(17) 15 15
O3 Fe3 N2 91.32(12) . 15
N1 Fe3 N2 90.18(17) . .
N1 Fe3 N2 89.87(17) 15 .
O3 Fe3 N2 91.32(12) . .
N2 Fe3 N2 177.4(2) 15 .
N1 Fe3 N10A 91.16(12) . .
N1 Fe3 N10A 91.15(12) 15 .
O3 Fe3 N10A 180.0(6) . .
N2 Fe3 N10A 88.68(12) 15 .
N2 Fe3 N10A 88.68(12) . .
N1 Fe3 N10B 91.16(12) . .
N1 Fe3 N10B 91.15(12) 15 .
O3 Fe3 N10B 180.0(4) . .
N2 Fe3 N10B 88.68(12) 15 .
N2 Fe3 N10B 88.68(12) . .
N10A Fe3 N10B 0.0(4) . .
N5 B1 N9 108.4(4) . .
N5 B1 N7 105.8(4) . .
N9 B1 N7 107.5(4) . .
N5 B1 H1 111.6 . .
N9 B1 H1 111.6 . .
N7 B1 H1 111.6 . .
C25A S1A F2A 118(4) 3_455 3_455
C25A S1A F1A 96(3) 3_455 31_565
F2A S1A F1A 146(3) 3_455 31_565
C25A S1A C25A 51(3) 3_455 29
F2A S1A C25A 98(3) 3_455 29
F1A S1A C25A 106(2) 31_565 29
C25A S1A O5A 157(3) 3_455 .
F2A S1A O5A 68(3) 3_455 .
F1A S1A O5A 82(2) 31_565 .
C25A S1A O5A 108.2(18) 29 .
C25A S1A O6A 86(3) 3_455 .
F2A S1A O6A 119(3) 3_455 .
F1A S1A O6A 58(2) 31_565 .
C25A S1A O6A 133.8(15) 29 .
O5A S1A O6A 111.1(9) . .
C25A S1A O4A 74(3) 3_455 .
F2A S1A O4A 44(3) 3_455 .
F1A S1A O4A 166(2) 31_565 .
C25A S1A O4A 75.6(15) 29 .
O5A S1A O4A 110.9(9) . .
O6A S1A O4A 110.7(9) . .
C25A S1A F3A 76(3) 3_455 29
F2A S1A F3A 44(2) 3_455 29
F1A S1A F3A 164(3) 31_565 29
C25A S1A F3A 58.3(15) 29 29
O5A S1A F3A 100(2) . 29
O6A S1A F3A 133.9(18) . 29
O4A S1A F3A 23.5(16) . 29
C25A S1A C25A 37(3) 3_455 31_565
F2A S1A C25A 153(3) 3_455 31_565
F1A S1A C25A 60.2(12) 31_565 31_565
C25A S1A C25A 61(2) 29 31_565
O5A S1A C25A 131.6(17) . 31_565
O6A S1A C25A 74.6(13) . 31_565
O4A S1A C25A 111.0(18) . 31_565
F3A S1A C25A 109(3) 29 31_565
C25A S1A F1A 97(3) 3_455 29
F2A S1A F1A 103(3) 3_455 29
F1A S1A F1A 73(3) 31_565 29
C25A S1A F1A 55.3(12) 29 29
O5A S1A F1A 60.8(16) . 29
O6A S1A F1A 130.8(17) . 29
O4A S1A F1A 117.4(18) . 29
F3A S1A F1A 93.8(15) 29 29
C25A S1A F1A 79.1(17) 31_565 29
C25A S1A F3A 59(3) 3_455 3_455
F2A S1A F3A 126(3) 3_455 3_455
F1A S1A F3A 68.8(19) 31_565 3_455
C25A S1A F3A 108(2) 29 3_455
O5A S1A F3A 138(2) . 3_455
O6A S1A F3A 27.3(19) . 3_455
O4A S1A F3A 97.3(19) . 3_455
F3A S1A F3A 116.6(12) 29 3_455
C25A S1A F3A 56.0(10) 31_565 3_455
F1A S1A F3A 131(2) 29 3_455
C25A S1A C25A 51(3) 3_455 .
F2A S1A C25A 131(3) 3_455 .
F1A S1A C25A 72(2) 31_565 .
C25A S1A C25A 34.7(11) 29 .
O5A S1A C25A 108.2(8) . .
O6A S1A C25A 108.2(8) . .
O4A S1A C25A 107.6(8) . .
F3A S1A C25A 92.8(15) 29 .
C25A S1A C25A 35.1(9) 31_565 .
F1A S1A C25A 48.0(15) 29 .
F3A S1A C25A 91.1(15) 3_455 .
S1A C25A C25A 119(4) 3_455 29
S1A C25A C25A 97(4) 3_455 31_565
C25A C25A C25A 89.4(5) 29 31_565
S1A C25A S1A 146(3) 3_455 31_565
C25A C25A S1A 32.0(18) 29 31_565
C25A C25A S1A 98(2) 31_565 31_565
S1A C25A F2A 35(3) 3_455 .
C25A C25A F2A 152(3) 29 .
C25A C25A F2A 88(2) 31_565 .
S1A C25A F2A 172.7(15) 31_565 .
S1A C25A F3A 94(4) 3_455 .
C25A C25A F3A 73.4(18) 29 .
C25A C25A F3A 162(2) 31_565 .
S1A C25A F3A 65.1(18) 31_565 .
F2A C25A F3A 108.6(9) . .
S1A C25A F1A 143(3) 3_455 .
C25A C25A F1A 96(3) 29 .
C25A C25A F1A 69(2) 31_565 .
S1A C25A F1A 71(2) 31_565 .
F2A C25A F1A 108.7(9) . .
F3A C25A F1A 108.4(9) . .
S1A C25A F1A 53(3) 3_455 29
C25A C25A F1A 66.6(19) 29 29
C25A C25A F1A 107(3) 31_565 29
S1A C25A F1A 93.3(15) 31_565 29
F2A C25A F1A 88(2) . 29
F3A C25A F1A 69.7(16) . 29
F1A C25A F1A 163(2) . 29
S1A C25A O4A 76(3) 3_455 3_455
C25A C25A O4A 165(3) 29 3_455
C25A C25A O4A 86(3) 31_565 3_455
S1A C25A O4A 135(2) 31_565 3_455
F2A C25A O4A 42.4(19) . 3_455
F3A C25A O4A 109(2) . 3_455
F1A C25A O4A 68(2) . 3_455
F1A C25A O4A 129(3) 29 3_455
S1A C25A F3A 75(4) 3_455 31_565
C25A C25A F3A 152(2) 29 31_565
C25A C25A F3A 63.5(16) 31_565 31_565
S1A C25A F3A 139(3) 31_565 31_565
F2A C25A F3A 42.6(18) . 31_565
F3A C25A F3A 132.8(11) . 31_565
F1A C25A F3A 67.6(19) . 31_565
F1A C25A F3A 127(3) 29 31_565
O4A C25A F3A 23.6(19) 3_455 31_565
S1A C25A C25A 107(3) 3_455 3_455
C25A C25A C25A 45.3(3) 29 3_455
C25A C25A C25A 45.3(3) 31_565 3_455
S1A C25A C25A 65.5(17) 31_565 3_455
F2A C25A C25A 121.7(15) . 3_455
F3A C25A C25A 118.2(18) . 3_455
F1A C25A C25A 88.2(10) . 3_455
F1A C25A C25A 78.5(15) 29 3_455
O4A C25A C25A 132(3) 3_455 3_455
F3A C25A C25A 108.7(16) 31_565 3_455
S1A C25A S1A 119(3) 3_455 29
C25A C25A S1A 87.8(19) 29 29
C25A C25A S1A 24.4(15) 31_565 29
S1A C25A S1A 84(2) 31_565 29
F2A C25A S1A 101.1(17) . 29
F3A C25A S1A 146.4(19) . 29
F1A C25A S1A 45.3(15) . 29
F1A C25A S1A 128(2) 29 29
O4A C25A S1A 82.2(13) 3_455 29
F3A C25A S1A 64.3(15) 31_565 29
C25A C25A S1A 53.2(17) 3_455 29
S1A F1A O6A 73(2) 29 29
S1A F1A C25A 74.5(18) 29 .
O6A F1A C25A 86(2) 29 .
S1A F1A C25A 30.7(15) 29 31_565
O6A F1A C25A 71(3) 29 31_565
C25A F1A C25A 44.3(13) . 31_565
S1A F1A O5A 130(3) 29 31_565
O6A F1A O5A 157(3) 29 31_565
C25A F1A O5A 101(2) . 31_565
C25A F1A O5A 128(3) 31_565 31_565
S1A F1A O4A 90(2) 29 3_455
O6A F1A O4A 38(2) 29 3_455
C25A F1A O4A 56.7(14) . 3_455
C25A F1A O4A 69.6(19) 31_565 3_455
O5A F1A O4A 130(3) 31_565 3_455
S1A F1A F3A 70(2) 29 31_565
O6A F1A F3A 27(2) 29 31_565
C25A F1A F3A 58.9(14) . 31_565
C25A F1A F3A 54.2(15) 31_565 31_565
O5A F1A F3A 150(3) 31_565 31_565
O4A F1A F3A 21.6(17) 3_455 31_565
S1A F1A S1A 89(2) 29 31_565
O6A F1A S1A 139(3) 29 31_565
C25A F1A S1A 53.5(17) . 31_565
C25A F1A S1A 74.8(16) 31_565 31_565
O5A F1A S1A 54.2(14) 31_565 31_565
O4A F1A S1A 107.4(15) 3_455 31_565
F3A F1A S1A 112(3) 31_565 31_565
S1A F1A F1A 66(2) 29 3_455
O6A F1A F1A 139(3) 29 3_455
C25A F1A F1A 81.0(15) . 3_455
C25A F1A F1A 72.4(13) 31_565 3_455
O5A F1A F1A 64(2) 31_565 3_455
O4A F1A F1A 136.2(10) 3_455 3_455
F3A F1A F1A 126.5(11) 31_565 3_455
S1A F1A F1A 40.5(18) 31_565 3_455
S1A F1A O5A 56.5(16) 29 29
O6A F1A O5A 105(2) 29 29
C25A F1A O5A 122.6(17) . 29
C25A F1A O5A 85.3(19) 31_565 29
O5A F1A O5A 90(3) 31_565 29
O4A F1A O5A 140(3) 3_455 29
F3A F1A O5A 119(3) 31_565 29
S1A F1A O5A 94.7(19) 31_565 29
F1A F1A O5A 54.3(18) 3_455 29
S1A F1A C25A 71.9(18) 29 29
O6A F1A C25A 117(3) 29 29
C25A F1A C25A 34.9(12) . 29
C25A F1A C25A 52.5(15) 31_565 29
O5A F1A C25A 77.2(18) 31_565 29
O4A F1A C25A 91.6(16) 3_455 29
F3A F1A C25A 91(2) 31_565 29
S1A F1A C25A 23.1(10) 31_565 29
F1A F1A C25A 47.2(15) 3_455 29
O5A F1A C25A 97.4(18) 29 29
S1A F1A S1A 72.8(19) 29 3_455
O6A F1A S1A 73(2) 29 3_455
C25A F1A S1A 12.6(11) . 3_455
C25A F1A S1A 42.2(13) 31_565 3_455
O5A F1A S1A 112(2) 31_565 3_455
O4A F1A S1A 45.1(7) 3_455 3_455
F3A F1A S1A 46.4(16) 31_565 3_455
S1A F1A S1A 66.0(14) 31_565 3_455
F1A F1A S1A 91.7(12) 3_455 3_455
O5A F1A S1A 126(2) 29 3_455
C25A F1A S1A 46.9(13) 29 3_455
S1A F2A O4A 98(3) 3_455 3_455
S1A F2A F3A 99(2) 3_455 31_565
O4A F2A F3A 34(3) 3_455 31_565
S1A F2A O5A 76(3) 3_455 3_455
O4A F2A O5A 166(4) 3_455 3_455
F3A F2A O5A 134(4) 31_565 3_455
S1A F2A C25A 27.8(14) 3_455 .
O4A F2A C25A 71(2) 3_455 .
F3A F2A C25A 73.8(18) 31_565 .
O5A F2A C25A 101.0(19) 3_455 .
S1A F2A C25A 51.7(18) 3_455 31_565
O4A F2A C25A 73(3) 3_455 31_565
F3A F2A C25A 53.7(14) 31_565 31_565
O5A F2A C25A 94(2) 3_455 31_565
C25A F2A C25A 38.0(11) . 31_565
S1A F2A O6A 96(3) 3_455 29
O4A F2A O6A 28(2) 3_455 29
F3A F2A O6A 7(2) 31_565 29
O5A F2A O6A 139(3) 3_455 29
C25A F2A O6A 68.9(14) . 29
C25A F2A O6A 53.3(17) 31_565 29
O4A F3A O6A 94(6) 31_565 3_455
O4A F3A F2A 70(5) 31_565 29
O6A F3A F2A 162(5) 3_455 29
O4A F3A C25A 114(3) 31_565 .
O6A F3A C25A 89(3) 3_455 .
F2A F3A C25A 88.8(19) 29 .
O4A F3A S1A 74(4) 31_565 31_565
O6A F3A S1A 132(4) 3_455 31_565
F2A F3A S1A 36.3(13) 29 31_565
C25A F3A S1A 56.6(13) . 31_565
O4A F3A C25A 72(4) 31_565 29
O6A F3A C25A 104(4) 3_455 29
F2A F3A C25A 63.6(16) 29 29
C25A F3A C25A 43.1(11) . 29
S1A F3A C25A 28.4(11) 31_565 29
O4A F3A F1A 77(5) 31_565 29
O6A F3A F1A 50(3) 3_455 29
F2A F3A F1A 115(2) 29 29
C25A F3A F1A 56.1(13) . 29
S1A F3A F1A 81.9(14) 31_565 29
C25A F3A F1A 53.4(12) 29 29
O4A F3A S1A 117(5) 31_565 3_455
O6A F3A S1A 63(3) 3_455 3_455
F2A F3A S1A 115.1(19) 29 3_455
C25A F3A S1A 26.8(10) . 3_455
S1A F3A S1A 81(2) 31_565 3_455
C25A F3A S1A 59.7(12) 29 3_455
F1A F3A S1A 41.5(13) 29 3_455
F3A O4A O6A 48(5) 29 31_565
F3A O4A F2A 76(5) 29 3_455
O6A O4A F2A 124(4) 31_565 3_455
F3A O4A C25A 84(4) 29 3_455
O6A O4A C25A 95.7(19) 31_565 3_455
F2A O4A C25A 66.8(18) 3_455 3_455
F3A O4A S1A 82(4) 29 .
O6A O4A S1A 114.3(19) 31_565 .
F2A O4A S1A 37.6(19) 3_455 .
C25A O4A S1A 29.5(8) 3_455 .
F3A O4A F1A 81(5) 29 3_455
O6A O4A F1A 53(2) 31_565 3_455
F2A O4A F1A 119(3) 3_455 3_455
C25A O4A F1A 54.9(15) 3_455 3_455
S1A O4A F1A 83.8(12) . 3_455
F3A O4A C25A 48(2) 29 29
O6A O4A C25A 64.2(11) 31_565 29
F2A O4A C25A 73(2) 3_455 29
C25A O4A C25A 38.0(17) 3_455 29
S1A O4A C25A 50.1(12) . 29
F1A O4A C25A 50.7(18) 3_455 29
F3A O4A S1A 48(4) 29 31_565
O6A O4A S1A 44.8(12) 31_565 31_565
F2A O4A S1A 94(2) 3_455 31_565
C25A O4A S1A 51.6(11) 3_455 31_565
S1A O4A S1A 70.6(12) . 31_565
F1A O4A S1A 35.7(14) 3_455 31_565
C25A O4A S1A 21.7(6) 29 31_565
F2A O5A S1A 36.9(14) 3_455 .
F2A O5A F1A 86(2) 3_455 29
S1A O5A F1A 65.1(13) . 29
F2A O5A F1A 78(2) 3_455 31_565
S1A O5A F1A 41.5(14) . 31_565
F1A O5A F1A 62(2) 29 31_565
F3A O6A O4A 37(3) 3_455 29
F3A O6A F1A 103(4) 3_455 31_565
O4A O6A F1A 88(2) 29 31_565
F3A O6A S1A 90(3) 3_455 .
O4A O6A S1A 106(2) 29 .
F1A O6A S1A 49.4(15) 31_565 .
F3A O6A C25A 62(3) 3_455 3_455
O4A O6A C25A 81.3(18) 29 3_455
F1A O6A C25A 59(2) 31_565 3_455
S1A O6A C25A 27.7(10) . 3_455
F3A O6A F2A 10(3) 3_455 31_565
O4A O6A F2A 28(2) 29 31_565
F1A O6A F2A 94.7(19) 31_565 31_565
S1A O6A F2A 89.5(15) . 31_565
C25A O6A F2A 61.9(15) 3_455 31_565
F3A O6A C25A 53(3) 3_455 31_565
O4A O6A C25A 51.5(17) 29 31_565
F1A O6A C25A 50.1(11) 31_565 31_565
S1A O6A C25A 55.5(10) . 31_565
C25A O6A C25A 35.7(15) 3_455 31_565
F2A O6A C25A 45.6(11) 31_565 31_565
F3A O6A S1A 32(3) 3_455 29
O4A O6A S1A 39.8(16) 29 29
F1A O6A S1A 70.6(14) 31_565 29
S1A O6A S1A 67.6(10) . 29
C25A O6A S1A 41.6(9) 3_455 29
F2A O6A S1A 25.5(11) 31_565 29
C25A O6A S1A 20.5(9) 31_565 29
C25B S1B C25B 83(4) 29 31_565
C25B S1B C25B 95(3) 29 3_455
C25B S1B C25B 95(3) 31_565 3_455
C25B S1B O4B 165(3) 29 .
C25B S1B O4B 98(3) 31_565 .
C25B S1B O4B 70(3) 3_455 .
C25B S1B O6B 82(3) 29 .
C25B S1B O6B 58(3) 31_565 .
C25B S1B O6B 153(3) 3_455 .
O4B S1B O6B 111.3(9) . .
C25B S1B O5B 69(2) 29 .
C25B S1B O5B 151(3) 31_565 .
C25B S1B O5B 94(3) 3_455 .
O4B S1B O5B 110.8(9) . .
O6B S1B O5B 110.3(9) . .
C25B S1B S1B 93(2) 29 29
C25B S1B S1B 47.8(16) 31_565 29
C25B S1B S1B 47(2) 3_455 29
O4B S1B S1B 77.2(16) . 29
O6B S1B S1B 106(2) . 29
O5B S1B S1B 136(2) . 29
C25B S1B S1B 47.8(16) 29 31_565
C25B S1B S1B 93(2) 31_565 31_565
C25B S1B S1B 47(2) 3_455 31_565
O4B S1B S1B 117(3) . 31_565
O6B S1B S1B 126(2) . 31_565
O5B S1B S1B 72.8(16) . 31_565
S1B S1B S1B 66(2) 29 31_565
C25B S1B F1B 147(3) 29 31_565
C25B S1B F1B 64.3(18) 31_565 31_565
C25B S1B F1B 91(3) 3_455 31_565
O4B S1B F1B 39(3) . 31_565
O6B S1B F1B 78(3) . 31_565
O5B S1B F1B 144(2) . 31_565
S1B S1B F1B 68(3) 29 31_565
S1B S1B F1B 132(4) 31_565 31_565
C25B S1B F2B 155(3) 29 3_455
C25B S1B F2B 89(2) 31_565 3_455
C25B S1B F2B 63(2) 3_455 3_455
O4B S1B F2B 12(2) . 3_455
O6B S1B F2B 112(3) . 3_455
O5B S1B F2B 120(3) . 3_455
S1B S1B F2B 65(2) 29 3_455
S1B S1B F2B 110(3) 31_565 3_455
F1B S1B F2B 35(2) 31_565 3_455
C25B S1B S1B 42(2) 29 3_455
C25B S1B S1B 42(2) 31_565 3_455
C25B S1B S1B 86(2) 3_455 3_455
O4B S1B S1B 132.6(17) . 3_455
O6B S1B S1B 73.9(12) . 3_455
O5B S1B S1B 110.6(19) . 3_455
S1B S1B S1B 57.0(11) 29 3_455
S1B S1B S1B 57.0(11) 31_565 3_455
F1B S1B S1B 106(3) 31_565 3_455
F2B S1B S1B 120(2) 3_455 3_455
C25B S1B F2B 59.7(16) 29 29
C25B S1B F2B 142(3) 31_565 29
C25B S1B F2B 84(3) 3_455 29
O4B S1B F2B 117(3) . 29
O6B S1B F2B 117(3) . 29
O5B S1B F2B 14(2) . 29
S1B S1B F2B 123(3) 29 29
S1B S1B F2B 59(2) 31_565 29
F1B S1B F2B 153.6(18) 31_565 29
F2B S1B F2B 123(2) 3_455 29
S1B S1B F2B 100(3) 3_455 29
S1B C25B S1B 95(3) 31_565 29
S1B C25B S1B 85(3) 31_565 3_455
S1B C25B S1B 85(3) 29 3_455
S1B C25B O6B 102(4) 31_565 29
S1B C25B O6B 76(3) 29 29
S1B C25B O6B 160(4) 3_455 29
S1B C25B F3B 84(3) 31_565 .
S1B C25B F3B 92(3) 29 .
S1B C25B F3B 168(3) 3_455 .
O6B C25B F3B 24(3) 29 .
S1B C25B F1B 162(2) 31_565 .
S1B C25B F1B 72(2) 29 .
S1B C25B F1B 81(2) 3_455 .
O6B C25B F1B 87(3) 29 .
F3B C25B F1B 108.6(9) . .
S1B C25B F2B 79(2) 31_565 .
S1B C25B F2B 158(3) 29 .
S1B C25B F2B 73(3) 3_455 .
O6B C25B F2B 126(3) 29 .
F3B C25B F2B 108.2(9) . .
F1B C25B F2B 108.4(9) . .
S1B C25B C25B 49(2) 31_565 3_455
S1B C25B C25B 49(3) 29 3_455
S1B C25B C25B 94(2) 3_455 3_455
O6B C25B C25B 77(3) 29 3_455
F3B C25B C25B 75.2(10) . 3_455
F1B C25B C25B 120(3) . 3_455
F2B C25B C25B 127(2) . 3_455
S1B C25B O5B 68(2) 31_565 31_565
S1B C25B O5B 161(4) 29 31_565
S1B C25B O5B 84(4) 3_455 31_565
O6B C25B O5B 116(4) 29 31_565
F3B C25B O5B 95(3) . 31_565
F1B C25B O5B 122(2) . 31_565
F2B C25B O5B 16(2) . 31_565
C25B C25B O5B 116(3) 3_455 31_565
S1B C25B O4B 89(3) 31_565 3_455
S1B C25B O4B 151(3) 29 3_455
S1B C25B O4B 66(2) 3_455 3_455
O6B C25B O4B 132(3) 29 3_455
F3B C25B O4B 117(2) . 3_455
F1B C25B O4B 97(3) . 3_455
F2B C25B O4B 13(3) . 3_455
C25B C25B O4B 136(4) 3_455 3_455
O5B C25B O4B 28(2) 31_565 3_455
S1B C25B C25B 86(2) 31_565 31_565
S1B C25B C25B 42.9(16) 29 31_565
S1B C25B C25B 42(2) 3_455 31_565
O6B C25B C25B 119(3) 29 31_565
F3B C25B C25B 132(2) . 31_565
F1B C25B C25B 76.0(15) . 31_565
F2B C25B C25B 115(2) . 31_565
C25B C25B C25B 63.5(12) 3_455 31_565
O5B C25B C25B 123(4) 31_565 31_565
O4B C25B C25B 109(3) 3_455 31_565
S1B C25B C25B 42.9(17) 31_565 29
S1B C25B C25B 86(2) 29 29
S1B C25B C25B 42(2) 3_455 29
O6B C25B C25B 139(4) 29 29
F3B C25B C25B 126(2) . 29
F1B C25B C25B 121(2) . 29
F2B C25B C25B 75.2(15) . 29
C25B C25B C25B 63.5(12) 3_455 29
O5B C25B C25B 75(3) 31_565 29
O4B C25B C25B 77(3) 3_455 29
C25B C25B C25B 53(2) 31_565 29
F2B F1B O4B 20(4) 31_565 29
F2B F1B O5B 23(4) 31_565 3_455
O4B F1B O5B 43(3) 29 3_455
F2B F1B C25B 104(2) 31_565 .
O4B F1B C25B 107(2) 29 .
O5B F1B C25B 101(3) 3_455 .
F2B F1B S1B 74.4(19) 31_565 29
O4B F1B S1B 69(2) 29 29
O5B F1B S1B 87(3) 3_455 29
C25B F1B S1B 43.9(14) . 29
F2B F1B S1B 71(2) 31_565 3_455
O4B F1B S1B 84(3) 29 3_455
O5B F1B S1B 61(2) 3_455 3_455
C25B F1B S1B 41.0(11) . 3_455
S1B F1B S1B 56(2) 29 3_455
F2B F1B O6B 124(3) 31_565 29
O4B F1B O6B 113(4) 29 29
O5B F1B O6B 136(3) 3_455 29
C25B F1B O6B 43.5(17) . 29
S1B F1B O6B 50.5(19) 29 29
S1B F1B O6B 83(2) 3_455 29
F2B F1B C25B 47.1(18) 31_565 31_565
O4B F1B C25B 53(3) 29 31_565
O5B F1B C25B 52(2) 3_455 31_565
C25B F1B C25B 56.7(13) . 31_565
S1B F1B C25B 36.0(10) 29 31_565
S1B F1B C25B 35.3(11) 3_455 31_565
O6B F1B C25B 84.0(17) 29 31_565
O4B F2B O5B 169(10) 3_455 31_565
O4B F2B F1B 92(10) 3_455 29
O5B F2B F1B 93(10) 31_565 29
O4B F2B C25B 98(10) 3_455 .
O5B F2B C25B 91(7) 31_565 .
F1B F2B C25B 105(2) 29 .
O4B F2B S1B 73(8) 3_455 3_455
O5B F2B S1B 119(6) 31_565 3_455
F1B F2B S1B 71(2) 29 3_455
C25B F2B S1B 43.7(12) . 3_455
O4B F2B S1B 129(9) 3_455 31_565
O5B F2B S1B 63(4) 31_565 31_565
F1B F2B S1B 76.7(18) 29 31_565
C25B F2B S1B 41.6(15) . 31_565
S1B F2B S1B 56(2) 3_455 31_565
O4B F2B C25B 102(9) 3_455 29
O5B F2B C25B 89(7) 31_565 29
F1B F2B C25B 48.0(17) 29 29
C25B F2B C25B 57.1(13) . 29
S1B F2B C25B 36.0(11) 3_455 29
S1B F2B C25B 36.1(9) 31_565 29
O6B F3B F3B 78(9) 29 3_455
O6B F3B O6B 111(8) 29 31_565
F3B F3B O6B 41(5) 3_455 31_565
O6B F3B C25B 65(5) 29 .
F3B F3B C25B 102(2) 3_455 .
O6B F3B C25B 94(3) 31_565 .
O6B F3B S1B 97(5) 29 31_565
F3B F3B S1B 87(4) 3_455 31_565
O6B F3B S1B 60(3) 31_565 31_565
C25B F3B S1B 39.8(12) . 31_565
O6B F3B C25B 77(6) 29 3_455
F3B F3B C25B 52.7(17) 3_455 3_455
O6B F3B C25B 45(3) 31_565 3_455
C25B F3B C25B 53.0(13) . 3_455
S1B F3B C25B 37.0(13) 31_565 3_455
O6B F3B S1B 45(4) 29 29
F3B F3B S1B 68(4) 3_455 29
O6B F3B S1B 79(4) 31_565 29
C25B F3B S1B 36.8(14) . 29
S1B F3B S1B 54.4(18) 31_565 29
C25B F3B S1B 35.6(14) 3_455 29
F2B O4B O5B 6(7) 3_455 29
F2B O4B F1B 69(10) 3_455 31_565
O5B O4B F1B 71(5) 29 31_565
F2B O4B S1B 95(8) 3_455 .
O5B O4B S1B 101(3) 29 .
F1B O4B S1B 73(3) 31_565 .
F2B O4B C25B 70(9) 3_455 3_455
O5B O4B C25B 75(3) 29 3_455
F1B O4B C25B 96(3) 31_565 3_455
S1B O4B C25B 43.6(10) . 3_455
F2B O4B S1B 43(8) 3_455 29
O5B O4B S1B 50(2) 29 29
F1B O4B S1B 64(3) 31_565 29
S1B O4B S1B 51.8(12) . 29
C25B O4B S1B 36.5(12) 3_455 29
F2B O4B C25B 69(9) 3_455 31_565
O5B O4B C25B 75(3) 29 31_565
F1B O4B C25B 44.0(16) 31_565 31_565
S1B O4B C25B 33.6(13) . 31_565
C25B O4B C25B 54(2) 3_455 31_565
S1B O4B C25B 33.6(9) 29 31_565
F2B O5B O4B 5(5) 29 31_565
F2B O5B F1B 64(10) 29 3_455
O4B O5B F1B 66(5) 31_565 3_455
F2B O5B S1B 103(5) 29 .
O4B O5B S1B 109(3) 31_565 .
F1B O5B S1B 82(3) 3_455 .
F2B O5B C25B 73(6) 29 29
O4B O5B C25B 77(3) 31_565 29
F1B O5B C25B 96(3) 3_455 29
S1B O5B C25B 43.3(12) . 29
F2B O5B S1B 50(5) 29 31_565
O4B O5B S1B 55(3) 31_565 31_565
F1B O5B S1B 58(3) 3_455 31_565
S1B O5B S1B 53.8(11) . 31_565
C25B O5B S1B 38.6(11) 29 31_565
F2B O5B C25B 79(7) 29 3_455
O4B O5B C25B 84(3) 31_565 3_455
F1B O5B C25B 47.4(19) 3_455 3_455
S1B O5B C25B 35.5(12) . 3_455
C25B O5B C25B 55(2) 29 3_455
S1B O5B C25B 34.6(10) 31_565 3_455
F3B O6B F3B 61(8) 31_565 29
F3B O6B O6B 42(5) 31_565 3_455
F3B O6B O6B 27(4) 29 3_455
F3B O6B C25B 91(5) 31_565 31_565
F3B O6B C25B 107(5) 29 31_565
O6B O6B C25B 87(3) 3_455 31_565
F3B O6B S1B 120(6) 31_565 .
F3B O6B S1B 89(4) 29 .
O6B O6B S1B 88(3) 3_455 .
C25B O6B S1B 46.1(16) 31_565 .
F3B O6B C25B 84(6) 31_565 29
F3B O6B C25B 56(3) 29 29
O6B O6B C25B 49(2) 3_455 29
C25B O6B C25B 55(2) 31_565 29
S1B O6B C25B 39.3(17) . 29
F3B O6B S1B 65(5) 31_565 3_455
F3B O6B S1B 74(4) 29 3_455
O6B O6B S1B 52.3(17) 3_455 3_455
C25B O6B S1B 35.0(15) 31_565 3_455
S1B O6B S1B 56.5(11) . 3_455
C25B O6B S1B 35.4(15) 29 3_455
F3B O6B F1B 135(7) 31_565 31_565
F3B O6B F1B 141(4) 29 31_565
O6B O6B F1B 133.7(17) 3_455 31_565
C25B O6B F1B 49(2) 31_565 31_565
S1B O6B F1B 51.7(14) . 31_565
C25B O6B F1B 88(2) 29 31_565
S1B O6B F1B 83.6(18) 3_455 31_565
O7C O7B O7A 128(2) . .

loop_
_geom_bond_atom_site_label_1
_geom_bond_atom_site_label_2
_geom_bond_distance
_geom_bond_site_symmetry_2
C1 N1 1.159(6) .
C1 Fe1 1.866(5) .
C2 N2 1.157(7) 20
C2 Fe1 1.886(5) .
C3 N3 1.152(7) .
C3 Fe1 1.860(5) .
C4 N4 1.331(6) .
C4 C5 1.401(6) .
C4 H4 0.9500 .
C5 C6 1.373(7) .
C5 H5 0.9500 .
C6 N5 1.342(6) .
C6 H6 0.9500 .
C7 N6 1.338(6) .
C7 C8 1.395(8) .
C7 H7 0.9500 .
C8 C9 1.369(8) .
C8 H8 0.9500 .
C9 N7 1.345(7) .
C9 H9 0.9500 .
C10 N8 1.320(6) .
C10 C11 1.391(8) .
C10 H10 0.9500 .
C11 C12 1.368(9) .
C11 H11 0.9500 .
C12 N9 1.351(7) .
C12 H12 0.9500 .
N10A C13A 1.323(16) .
N10A C13A 1.323(16) 15
N10A Fe3 2.15(2) .
C13A C14A 1.456(17) .
C13A H13A 0.9500 .
C14A C15A 1.169(7) .
C14A H14A 0.9500 .
C15A C14A 1.169(7) 15
C15A C16A 1.5197(11) .
C15A C16A 1.5197(11) 15
C16A C17A 1.5198(11) .
C16A H16A 0.9900 .
C16A H16B 0.9900 .
C17A C18A 1.5199(10) .
C17A H17A 0.9900 .
C17A H17B 0.9900 .
C18A C19A 1.5200(11) .
C18A H18A 0.9900 .
C18A H18B 0.9900 .
C19A C18A 1.088(18) 15
C19A C19A 1.24(2) 15
C19A C20A 1.3900 .
C19A C23A 1.3900 .
C19A C20A 1.625(18) 15
C20A C21A 1.3900 .
C20A H20A 0.9500 .
C21A N11A 1.3900 .
C21A H21A 0.9500 .
N11A C22A 1.3900 .
C22A C23A 1.3900 .
C22A H22A 0.9500 .
C23A H23A 0.9500 .
N10B C13B 1.3398(11) .
N10B C13B 1.3399(11) 15
N10B Fe3 2.193(14) .
C13B C14B 1.3799(11) .
C13B H13B 0.9500 .
C14B C15B 1.3799(11) .
C14B H14B 0.9500 .
C15B C15B 0.89(2) 15
C15B C16B 1.5194(11) .
C15B C14B 1.75(2) 15
C15B C16B 1.888(13) 15
C16B C17B 1.5200(11) .
C16B H16C 0.9900 .
C16B H16D 0.9900 .
C17B C18B 1.5202(11) .
C17B H17C 0.9900 .
C17B H17D 0.9900 .
C18B C19B 1.5201(11) .
C18B H18C 0.9900 .
C18B H18D 0.9900 .
C19B C20B 1.3900 .
C19B C23B 1.3900 .
C19B C18B 1.66(2) 15
C19B C19B 1.67(2) 15
C20B C21B 1.3900 .
C20B H20B 0.9500 .
C21B N11B 1.3900 .
C21B H21B 0.9500 .
N11B C22B 1.3900 .
C22B C23B 1.3900 .
C22B H22B 0.9500 .
C23B H23B 0.9500 .
N1 Fe3 2.031(4) .
N2 C2 1.157(7) 10
N2 Fe3 2.084(4) .
N3 Fe2 2.031(4) .
N4 N5 1.364(5) .
N4 Fe1 2.002(4) .
N5 B1 1.529(7) .
N6 N7 1.360(6) .
N6 Fe1 2.013(4) .
N7 B1 1.538(7) .
N8 N9 1.359(6) .
N8 Fe1 2.002(4) .
N9 B1 1.533(7) .
O1 Fe2 1.985(10) .
O2 Fe2 2.114(10) .
O3 Fe3 2.053(6) .
Fe2 N3 2.031(4) 23
Fe2 N3 2.031(4) 24
Fe2 N3 2.031(4) 2
Fe3 N1 2.031(4) 15
Fe3 N2 2.084(4) 15
B1 H1 1.0000 .
S1A C25A 0.71(2) 3_455
S1A F2A 0.86(3) 3_455
S1A F1A 1.10(3) 31_565
S1A C25A 1.32(3) 29
S1A O5A 1.388(9) .
S1A O6A 1.390(9) .
S1A O4A 1.394(9) .
S1A F3A 1.43(4) 29
S1A C25A 1.50(3) 31_565
S1A F1A 1.55(4) 29
S1A F3A 1.56(4) 3_455
S1A C25A 1.782(8) .
C25A S1A 0.71(2) 3_455
C25A C25A 1.03(3) 29
C25A C25A 1.03(3) 31_565
C25A S1A 1.32(3) 31_565
C25A F2A 1.341(9) .
C25A F3A 1.343(9) .
C25A F1A 1.348(9) .
C25A F1A 1.37(4) 29
C25A O4A 1.38(3) 3_455
C25A F3A 1.44(3) 31_565
C25A C25A 1.44(4) 3_455
C25A S1A 1.50(3) 29
F1A S1A 1.10(3) 29
F1A O6A 1.23(4) 29
F1A C25A 1.37(4) 31_565
F1A O5A 1.49(4) 31_565
F1A O4A 1.53(4) 3_455
F1A F3A 1.55(4) 31_565
F1A S1A 1.55(4) 31_565
F1A F1A 1.63(6) 3_455
F1A O5A 1.65(4) 29
F1A C25A 1.78(4) 29
F1A S1A 1.96(2) 3_455
F2A S1A 0.86(3) 3_455
F2A O4A 0.98(4) 3_455
F2A F3A 1.01(4) 31_565
F2A O5A 1.32(4) 3_455
F2A C25A 1.67(3) 31_565
F2A O6A 1.71(5) 29
F3A O4A 0.58(4) 31_565
F3A O6A 0.72(5) 3_455
F3A F2A 1.01(4) 29
F3A S1A 1.43(4) 31_565
F3A C25A 1.44(3) 29
F3A F1A 1.55(4) 29
F3A S1A 1.56(4) 3_455
O4A F3A 0.58(4) 29
O4A O6A 0.95(5) 31_565
O4A F2A 0.98(4) 3_455
O4A C25A 1.38(3) 3_455
O4A F1A 1.53(4) 3_455
O4A C25A 1.66(3) 29
O4A S1A 1.89(3) 31_565
O5A F2A 1.32(4) 3_455
O5A F1A 1.49(4) 29
O5A F1A 1.65(4) 31_565
O6A F3A 0.72(5) 3_455
O6A O4A 0.95(5) 29
O6A F1A 1.23(4) 31_565
O6A C25A 1.52(4) 3_455
O6A F2A 1.71(5) 31_565
O6A C25A 1.75(3) 31_565
O6A S1A 1.99(4) 29
S1B C25B 1.03(3) 29
S1B C25B 1.03(3) 31_565
S1B C25B 1.04(2) 3_455
S1B O4B 1.386(9) .
S1B O6B 1.393(9) .
S1B O5B 1.396(9) .
S1B S1B 1.40(3) 29
S1B S1B 1.40(3) 31_565
S1B F1B 1.42(4) 31_565
S1B F2B 1.45(4) 3_455
S1B S1B 1.53(4) 3_455
S1B F2B 1.53(3) 29
C25B S1B 1.03(3) 31_565
C25B S1B 1.03(3) 29
C25B S1B 1.04(2) 3_455
C25B O6B 1.22(5) 29
C25B F3B 1.342(9) .
C25B F1B 1.344(9) .
C25B F2B 1.345(9) .
C25B C25B 1.36(5) 3_455
C25B O5B 1.41(4) 31_565
C25B O4B 1.42(5) 3_455
C25B C25B 1.53(4) 31_565
C25B C25B 1.53(4) 29
F1B F2B 0.86(5) 31_565
F1B O4B 0.93(6) 29
F1B O5B 0.96(7) 3_455
F1B S1B 1.42(4) 29
F1B S1B 1.57(4) 3_455
F1B O6B 1.77(7) 29
F1B C25B 1.77(4) 31_565
F2B O4B 0.31(6) 3_455
F2B O5B 0.38(5) 31_565
F2B F1B 0.86(5) 29
F2B S1B 1.45(4) 3_455
F2B S1B 1.53(3) 31_565
F2B C25B 1.76(4) 29
F3B O6B 0.54(6) 29
F3B F3B 0.73(7) 3_455
F3B O6B 0.81(5) 31_565
F3B S1B 1.61(5) 31_565
F3B C25B 1.65(4) 3_455
F3B S1B 1.73(5) 29
O4B F2B 0.31(6) 3_455
O4B O5B 0.68(5) 29
O4B F1B 0.93(6) 31_565
O4B C25B 1.42(5) 3_455
O4B S1B 1.74(4) 29
O4B C25B 1.85(4) 31_565
O5B F2B 0.38(5) 29
O5B O4B 0.68(5) 31_565
O5B F1B 0.96(7) 3_455
O5B C25B 1.41(4) 29
O5B S1B 1.66(4) 31_565
O5B C25B 1.79(5) 3_455
O6B F3B 0.54(6) 31_565
O6B F3B 0.81(5) 29
O6B O6B 1.13(9) 3_455
O6B C25B 1.22(5) 31_565
O6B C25B 1.62(5) 29
O6B S1B 1.76(4) 3_455
O6B F1B 1.77(7) 31_565
O7A O7B 1.58(3) .
O7B O7C 1.31(3) .
